data_7038829
loop_
_publ_author_name
'Kirst, Christin'
'Bode, Bela E.'
'Cordes, David B.'
'Nejman, Phillip S.'
'Slawin, Alexandra M. Z.'
'Karaghiosoff, Konstantin'
'Woollins, J. Derek'

_publ_section_title
;
 Diphosphane 2,2'-binaphtho[1,8-de][1,3,2]dithiaphosphinine and the easy
 formation of a stable phosphorus radical cation.
;
_journal_issue 15
_journal_name_full 'Dalton transactions (Cambridge, England : 2003)'
_journal_page_first 6348
_journal_page_last 6351
_journal_paper_doi 10.1039/c6dt00304d
_journal_volume 45
_journal_year 2016
_chemical_absolute_configuration ad
_chemical_formula_moiety 'C14 H16 N P S2'
_chemical_formula_sum 'C14 H16 N P S2'
_chemical_formula_weight 293.38
_space_group_crystal_system orthorhombic
_space_group_IT_number 19
_space_group_name_Hall 'P 2ac 2ab'
_space_group_name_H-M_alt 'P 21 21 21'
_symmetry_space_group_name_Hall 'P 2ac 2ab'
_symmetry_space_group_name_H-M 'P 21 21 21'
_atom_sites_solution_hydrogens geom
_atom_sites_solution_primary direct
_atom_sites_solution_secondary difmap
_audit_creation_date 2015-12-01
_audit_creation_method 'by CrystalStructure 4.1'
_audit_update_record
;
2015-12-01 deposited with the CCDC.
2016-03-11 downloaded from the CCDC.
;
_cell_angle_alpha 90.0000
_cell_angle_beta 90.0000
_cell_angle_gamma 90.0000
_cell_formula_units_Z 4
_cell_length_a 7.666(2)
_cell_length_b 13.325(3)
_cell_length_c 14.112(3)
_cell_measurement_reflns_used 2462
_cell_measurement_temperature 173
_cell_measurement_theta_max 25.30
_cell_measurement_theta_min 2.10
_cell_volume 1441.5(6)
_computing_cell_refinement 'CrystalClear-SM Expert 2.1 b45'
_computing_data_collection 'CrystalClear-SM Expert 2.1 b45 (Rigaku, 2015)'
_computing_data_reduction 'CrystalClear-SM Expert 2.1 b45'
_computing_molecular_graphics 'CrystalStructure 4.1'
_computing_publication_material 'CrystalStructure 4.1 (Rigaku, 2014)'
_computing_structure_refinement 'SHELXL2013 (Sheldrick, 2008)'
_computing_structure_solution 'SHELXS2013 (Sheldrick, 2008)'
_diffrn_ambient_temperature 173
_diffrn_detector_area_resol_mean 5.814
_diffrn_measured_fraction_theta_full 1.000
_diffrn_measured_fraction_theta_max 1.000
_diffrn_measurement_device_type 'Rigaku XtaLAB P200'
_diffrn_measurement_method \w
_diffrn_radiation_type 'Mo K\a'
_diffrn_radiation_wavelength 0.71075
_diffrn_reflns_av_R_equivalents 0.0781
_diffrn_reflns_Laue_measured_fraction_full 1.000
_diffrn_reflns_Laue_measured_fraction_max 1.000
_diffrn_reflns_limit_h_max 9
_diffrn_reflns_limit_h_min -9
_diffrn_reflns_limit_k_max 15
_diffrn_reflns_limit_k_min -16
_diffrn_reflns_limit_l_max 16
_diffrn_reflns_limit_l_min -16
_diffrn_reflns_number 17514
_diffrn_reflns_point_group_measured_fraction_full 1.000
_diffrn_reflns_point_group_measured_fraction_max 1.000
_diffrn_reflns_theta_full 25.242
_diffrn_reflns_theta_max 25.373
_diffrn_reflns_theta_min 2.102
_diffrn_standards_number 0
_exptl_absorpt_coefficient_mu 0.462
_exptl_absorpt_correction_T_max 0.982
_exptl_absorpt_correction_T_min 0.774
_exptl_absorpt_correction_type multi-scan
_exptl_absorpt_process_details 'REQAB (Rigaku, 1998)'
_exptl_crystal_colour colorless
_exptl_crystal_density_diffrn 1.352
_exptl_crystal_density_method 'not measured'
_exptl_crystal_description prism
_exptl_crystal_F_000 616.00
_exptl_crystal_size_max 0.210
_exptl_crystal_size_mid 0.060
_exptl_crystal_size_min 0.040
_refine_diff_density_max 1.26
_refine_diff_density_min -0.23
_refine_ls_abs_structure_details
;
 Flack x determined using 765 quotients [(I+)-(I-)]/[(I+)+(I-)]
 (Parsons, Flack and Wagner, Acta Cryst. B69 (2013) 249-259).
;
_refine_ls_abs_structure_Flack -0.05(6)
_refine_ls_extinction_method none
_refine_ls_goodness_of_fit_ref 1.058
_refine_ls_hydrogen_treatment constr
_refine_ls_number_parameters 165
_refine_ls_number_reflns 2643
_refine_ls_number_restraints 0
_refine_ls_R_factor_all 0.0761
_refine_ls_R_factor_gt 0.0541
_refine_ls_shift/su_max 0.000
_refine_ls_structure_factor_coef Fsqd
_refine_ls_weighting_details 'w = 1/[\s^2^(Fo^2^)+(0.0873P)^2^+0.6328P] where P=(Fo^2^+2Fc^2^)/3'
_refine_ls_weighting_scheme calc
_refine_ls_wR_factor_gt 0.1348
_refine_ls_wR_factor_ref 0.1465
_reflns_number_gt 2138
_reflns_number_total 2643
_reflns_threshold_expression F^2^>2.0\s(F^2^)
_cod_data_source_file c6dt00304d2.cif
_cod_data_source_block 1
_cod_depositor_comments 'Adding full bibliography for 7038829--7038830.cif.'
_cod_database_code 7038829

loop_
_space_group_symop_id
_space_group_symop_operation_xyz
1 +X,+Y,+Z
2 1/2+X,1/2-Y,-Z
3 -X,1/2+Y,1/2-Z
4 1/2-X,-Y,1/2+Z

loop_
_atom_site_label
_atom_site_type_symbol
_atom_site_fract_x
_atom_site_fract_y
_atom_site_fract_z
_atom_site_U_iso_or_equiv
_atom_site_adp_type
_atom_site_occupancy
_atom_site_site_symmetry_order
_atom_site_calc_flag
_atom_site_refinement_flags_posn
_atom_site_refinement_flags_adp
S1 S 0.21604(19) 0.18425(13) 0.21100(12) 0.0423(5) Uani 1 1 d . .
S9 S -0.1413(2) 0.23027(14) 0.10719(12) 0.0469(5) Uani 1 1 d . .
P1 P -0.0532(2) 0.16681(13) 0.23657(12) 0.0425(5) Uani 1 1 d . .
N1 N -0.0831(7) 0.2576(4) 0.3147(4) 0.0457(13) Uani 1 1 d . .
C1 C 0.2427(8) 0.1101(5) 0.1081(5) 0.0374(14) Uani 1 1 d . .
C2 C 0.4066(8) 0.0662(5) 0.1022(5) 0.0434(16) Uani 1 1 d . .
H2 H 0.4884 0.0763 0.1519 0.052 Uiso 1 1 calc R U
C3 C 0.4529(9) 0.0070(6) 0.0235(5) 0.0515(18) Uani 1 1 d . .
H3 H 0.5662 -0.0216 0.0201 0.062 Uiso 1 1 calc R U
C4 C 0.3399(9) -0.0092(6) -0.0459(5) 0.0529(18) Uani 1 1 d . .
H4 H 0.3725 -0.0509 -0.0975 0.063 Uiso 1 1 calc R U
C5 C 0.1712(8) 0.0346(5) -0.0447(5) 0.0403(15) Uani 1 1 d . .
C6 C 0.0572(10) 0.0170(5) -0.1226(5) 0.0498(17) Uani 1 1 d . .
H6 H 0.0936 -0.0249 -0.1734 0.060 Uiso 1 1 calc R U
C7 C -0.1043(10) 0.0601(5) -0.1244(5) 0.0555(19) Uani 1 1 d . .
H7 H -0.1804 0.0485 -0.1763 0.067 Uiso 1 1 calc R U
C8 C -0.1566(9) 0.1209(5) -0.0500(5) 0.0455(16) Uani 1 1 d . .
H8 H -0.2697 0.1500 -0.0522 0.055 Uiso 1 1 calc R U
C9 C -0.0529(9) 0.1408(4) 0.0258(4) 0.0379(14) Uani 1 1 d . .
C10 C 0.1183(7) 0.0972(5) 0.0328(4) 0.0362(14) Uani 1 1 d . .
C11 C -0.0232(9) 0.3628(5) 0.3041(5) 0.0508(18) Uani 1 1 d . .
H11A H -0.1229 0.4086 0.3149 0.061 Uiso 1 1 calc R U
H11B H 0.0187 0.3734 0.2385 0.061 Uiso 1 1 calc R U
C12 C 0.1210(9) 0.3883(6) 0.3724(6) 0.0559(19) Uani 1 1 d . .
H12A H 0.2183 0.3415 0.3635 0.067 Uiso 1 1 calc R U
H12B H 0.0774 0.3829 0.4375 0.067 Uiso 1 1 calc R U
H12C H 0.1612 0.4570 0.3607 0.067 Uiso 1 1 calc R U
C13 C -0.2140(9) 0.2398(6) 0.3885(5) 0.0544(18) Uani 1 1 d . .
H13A H -0.1854 0.2817 0.4442 0.065 Uiso 1 1 calc R U
H13B H -0.2074 0.1686 0.4084 0.065 Uiso 1 1 calc R U
C14 C -0.3995(9) 0.2627(7) 0.3576(6) 0.069(2) Uani 1 1 d . .
H14A H -0.4793 0.2514 0.4108 0.083 Uiso 1 1 calc R U
H14B H -0.4318 0.2186 0.3048 0.083 Uiso 1 1 calc R U
H14C H -0.4074 0.3329 0.3372 0.083 Uiso 1 1 calc R U

loop_
_atom_site_aniso_label
_atom_site_aniso_U_11
_atom_site_aniso_U_22
_atom_site_aniso_U_33
_atom_site_aniso_U_23
_atom_site_aniso_U_13
_atom_site_aniso_U_12
S1 0.0311(7) 0.0546(10) 0.0413(9) -0.0006(8) -0.0036(6) 0.0050(7)
S9 0.0381(8) 0.0560(11) 0.0466(10) -0.0031(8) -0.0085(7) 0.0147(7)
P1 0.0326(9) 0.0513(11) 0.0437(10) -0.0002(8) 0.0010(7) 0.0018(8)
N1 0.039(3) 0.053(3) 0.045(3) -0.007(3) 0.007(2) -0.001(3)
C1 0.033(3) 0.040(3) 0.039(3) 0.008(3) 0.003(3) 0.001(3)
C2 0.028(3) 0.055(4) 0.048(4) 0.004(3) 0.003(3) 0.004(3)
C3 0.037(4) 0.062(5) 0.055(4) 0.003(4) 0.008(3) 0.016(3)
C4 0.052(4) 0.053(4) 0.054(4) -0.010(4) 0.016(4) 0.004(4)
C5 0.039(4) 0.038(4) 0.044(4) 0.000(3) 0.004(3) 0.001(3)
C6 0.059(4) 0.045(4) 0.045(4) -0.003(3) -0.004(3) 0.001(3)
C7 0.066(5) 0.057(4) 0.044(4) -0.004(3) -0.012(4) -0.003(4)
C8 0.040(3) 0.050(4) 0.046(4) 0.004(3) -0.008(3) 0.000(3)
C9 0.040(4) 0.040(4) 0.033(3) 0.005(3) 0.001(3) 0.002(3)
C10 0.031(3) 0.033(3) 0.044(4) 0.008(3) 0.005(3) 0.001(2)
C11 0.047(4) 0.055(4) 0.051(4) 0.000(3) 0.004(3) 0.005(3)
C12 0.050(4) 0.053(4) 0.065(5) -0.015(4) -0.005(4) 0.006(3)
C13 0.044(4) 0.069(5) 0.051(4) 0.000(4) 0.011(3) 0.005(4)
C14 0.032(3) 0.092(6) 0.084(6) -0.009(5) 0.007(4) -0.001(4)

loop_
_atom_type_symbol
_atom_type_description
_atom_type_scat_dispersion_real
_atom_type_scat_dispersion_imag
_atom_type_scat_source
C C 0.0033 0.0016
;
International Tables for Crystallography
(Vol. C, Tables 4.2.6.8 and 6.1.1.4)
;
H H 0.0000 0.0000
;
International Tables for Crystallography
(Vol. C, Table 6.1.1.4)
;
P P 0.1023 0.0942
;
International Tables for Crystallography
(Vol. C, Tables 4.2.6.8 and 6.1.1.4)
;
S S 0.1246 0.1234
;
International Tables for Crystallography
(Vol. C, Tables 4.2.6.8 and 6.1.1.4)
;
N N 0.0061 0.0033
;
International Tables for Crystallography
(Vol. C, Tables 4.2.6.8 and 6.1.1.4)
;

loop_
_geom_angle_atom_site_label_1
_geom_angle_atom_site_label_2
_geom_angle_atom_site_label_3
_geom_angle
C1 S1 P1 101.1(2)
C9 S9 P1 99.6(2)
N1 P1 S1 99.7(2)
N1 P1 S9 103.8(2)
S1 P1 S9 96.91(9)
C13 N1 C11 115.9(5)
C13 N1 P1 116.8(5)
C11 N1 P1 125.6(4)
C2 C1 C10 120.4(6)
C2 C1 S1 112.9(5)
C10 C1 S1 126.6(4)
C1 C2 C3 120.8(6)
C1 C2 H2 119.6
C3 C2 H2 119.6
C4 C3 C2 120.6(6)
C4 C3 H3 119.7
C2 C3 H3 119.7
C3 C4 C5 121.4(6)
C3 C4 H4 119.3
C5 C4 H4 119.3
C4 C5 C6 118.9(6)
C4 C5 C10 120.4(6)
C6 C5 C10 120.7(6)
C7 C6 C5 120.1(6)
C7 C6 H6 119.9
C5 C6 H6 119.9
C6 C7 C8 119.7(7)
C6 C7 H7 120.2
C8 C7 H7 120.2
C9 C8 C7 122.7(7)
C9 C8 H8 118.6
C7 C8 H8 118.6
C8 C9 C10 120.6(6)
C8 C9 S9 114.4(5)
C10 C9 S9 124.8(5)
C5 C10 C1 116.4(5)
C5 C10 C9 116.1(6)
C1 C10 C9 127.4(6)
N1 C11 C12 112.1(6)
N1 C11 H11A 109.2
C12 C11 H11A 109.2
N1 C11 H11B 109.2
C12 C11 H11B 109.2
H11A C11 H11B 107.9
C11 C12 H12A 109.5
C11 C12 H12B 109.5
H12A C12 H12B 109.5
C11 C12 H12C 109.5
H12A C12 H12C 109.5
H12B C12 H12C 109.5
N1 C13 C14 113.9(6)
N1 C13 H13A 108.8
C14 C13 H13A 108.8
N1 C13 H13B 108.8
C14 C13 H13B 108.8
H13A C13 H13B 107.7
C13 C14 H14A 109.5
C13 C14 H14B 109.5
H14A C14 H14B 109.5
C13 C14 H14C 109.5
H14A C14 H14C 109.5
H14B C14 H14C 109.5

loop_
_geom_bond_atom_site_label_1
_geom_bond_atom_site_label_2
_geom_bond_distance
S1 C1 1.769(7)
S1 P1 2.109(2)
S9 C9 1.789(6)
S9 P1 2.122(2)
P1 N1 1.652(6)
N1 C13 1.466(8)
N1 C11 1.483(9)
C1 C2 1.388(9)
C1 C10 1.437(9)
C2 C3 1.408(10)
C2 H2 0.9500
C3 C4 1.325(10)
C3 H3 0.9500
C4 C5 1.418(9)
C4 H4 0.9500
C5 C6 1.423(10)
C5 C10 1.435(9)
C6 C7 1.365(10)
C6 H6 0.9500
C7 C8 1.385(10)
C7 H7 0.9500
C8 C9 1.360(9)
C8 H8 0.9500
C9 C10 1.439(9)
C11 C12 1.506(10)
C11 H11A 0.9900
C11 H11B 0.9900
C12 H12A 0.9800
C12 H12B 0.9800
C12 H12C 0.9800
C13 C14 1.519(10)
C13 H13A 0.9900
C13 H13B 0.9900
C14 H14A 0.9800
C14 H14B 0.9800
C14 H14C 0.9800

loop_
_geom_torsion_atom_site_label_1
_geom_torsion_atom_site_label_2
_geom_torsion_atom_site_label_3
_geom_torsion_atom_site_label_4
_geom_torsion
S1 P1 N1 C13 -146.5(4)
S9 P1 N1 C13 113.9(5)
S1 P1 N1 C11 49.3(6)
S9 P1 N1 C11 -50.4(6)
P1 S1 C1 C2 -149.0(4)
P1 S1 C1 C10 34.3(6)
C10 C1 C2 C3 -1.1(10)
S1 C1 C2 C3 -178.1(5)
C1 C2 C3 C4 -1.0(11)
C2 C3 C4 C5 1.8(11)
C3 C4 C5 C6 178.2(7)
C3 C4 C5 C10 -0.6(10)
C4 C5 C6 C7 -178.4(7)
C10 C5 C6 C7 0.3(10)
C5 C6 C7 C8 -0.1(11)
C6 C7 C8 C9 0.4(11)
C7 C8 C9 C10 -1.0(10)
C7 C8 C9 S9 174.6(6)
P1 S9 C9 C8 143.0(5)
P1 S9 C9 C10 -41.6(5)
C4 C5 C10 C1 -1.4(9)
C6 C5 C10 C1 179.8(6)
C4 C5 C10 C9 177.9(6)
C6 C5 C10 C9 -0.8(9)
C2 C1 C10 C5 2.2(9)
S1 C1 C10 C5 178.7(5)
C2 C1 C10 C9 -177.0(6)
S1 C1 C10 C9 -0.6(9)
C8 C9 C10 C5 1.1(9)
S9 C9 C10 C5 -173.9(5)
C8 C9 C10 C1 -179.6(6)
S9 C9 C10 C1 5.3(9)
C13 N1 C11 C12 84.5(7)
P1 N1 C11 C12 -111.2(6)
C11 N1 C13 C14 82.6(8)
P1 N1 C13 C14 -83.2(7)
